data_2231513
loop_
_publ_author_name
'Gomes, Claudia R. B.'
'Vasconcelos, Thatyana R. A.'
'Junior, Walcimar T. Vellasco'
'Cunico, Wilson'
'Wardell, James L.'
'Wardell, Solange M. S. V.'
'Tiekink, Edward R. T.'

_publ_section_title
;
 <i>N</i>-{(2<i>S</i>)-3-Hydroxy-4-[(5-methyl-1,3,4-thiadiazol-2-yl)sulfanyl]-1-phenyl-2-butyl}-4-methylbenzenesulfonamide
;
_journal_coeditor_code HB6366
_journal_issue 9
_journal_name_full 'Acta Crystallographica Section E'
_journal_page_first o2447
_journal_page_last o2448
_journal_paper_doi 10.1107/S1600536811033575
_journal_volume 67
_journal_year 2011
_chemical_formula_iupac 'C20 H23 N3 O3 S3'
_chemical_formula_moiety 'C20 H23 N3 O3 S3'
_chemical_formula_sum 'C20 H23 N3 O3 S3'
_chemical_formula_weight 449.59
_chemical_name_systematic
;
<i>N</i>-{(2<i>S</i>)-3-Hydroxy-4-[(5-methyl-1,3,4-thiadiazol-2-yl)sulfanyl]-
1-phenyl-2-butyl}-4-methylbenzenesulfonamide
;
_space_group_IT_number 19
_symmetry_cell_setting orthorhombic
_symmetry_space_group_name_Hall 'P 2ac 2ab'
_symmetry_space_group_name_H-M 'P 21 21 21'
_atom_sites_solution_hydrogens geom
_atom_sites_solution_primary direct
_atom_sites_solution_secondary difmap
_audit_creation_method SHELXL-97
_cell_angle_alpha 90.00
_cell_angle_beta 90.00
_cell_angle_gamma 90.00
_cell_formula_units_Z 4
_cell_length_a 5.0420(2)
_cell_length_b 18.4840(8)
_cell_length_c 22.9650(8)
_cell_measurement_reflns_used 20956
_cell_measurement_temperature 120(2)
_cell_measurement_theta_max 27.5
_cell_measurement_theta_min 2.9
_cell_volume 2140.25(15)
_computing_cell_refinement 'DENZO (Otwinowski & Minor, 1997) and COLLECT (Hooft, 1998)'
_computing_data_collection 'COLLECT (Hooft, 1998)'
_computing_data_reduction 'DENZO (Otwinowski & Minor, 1997) and COLLECT (Hooft, 1998)'
_computing_molecular_graphics 'ORTEP-3 (Farrugia, 1997) and DIAMOND (Brandenburg, 2006)'
_computing_publication_material 'publCIF (Westrip, 2010)'
_computing_structure_refinement 'SHELXL97 (Sheldrick, 2008)'
_computing_structure_solution 'SHELXS97 (Sheldrick, 2008)'
_diffrn_ambient_temperature 120(2)
_diffrn_detector_area_resol_mean 9.091
_diffrn_measured_fraction_theta_full 0.990
_diffrn_measured_fraction_theta_max 0.990
_diffrn_measurement_device_type 'Bruker--Nonius Roper CCD camera on \k-goniostat'
_diffrn_measurement_method '\f & \w scans'
_diffrn_radiation_monochromator graphite
_diffrn_radiation_source 'Bruker--Nonius FR591 rotating anode'
_diffrn_radiation_type MoK\a
_diffrn_radiation_wavelength 0.71073
_diffrn_reflns_av_R_equivalents 0.1435
_diffrn_reflns_av_sigmaI/netI 0.1308
_diffrn_reflns_limit_h_max 5
_diffrn_reflns_limit_h_min -4
_diffrn_reflns_limit_k_max 21
_diffrn_reflns_limit_k_min -20
_diffrn_reflns_limit_l_max 26
_diffrn_reflns_limit_l_min -27
_diffrn_reflns_number 12594
_diffrn_reflns_theta_full 25.00
_diffrn_reflns_theta_max 25.00
_diffrn_reflns_theta_min 3.42
_diffrn_standards_decay_% 0
_diffrn_standards_number 0
_exptl_absorpt_coefficient_mu 0.373
_exptl_absorpt_correction_T_max 1.000
_exptl_absorpt_correction_T_min 0.438
_exptl_absorpt_correction_type multi-scan
_exptl_absorpt_process_details '(SADABS; Sheldrick, 2007)'
_exptl_crystal_colour colourless
_exptl_crystal_density_diffrn 1.395
_exptl_crystal_density_method 'not measured'
_exptl_crystal_description needle
_exptl_crystal_F_000 944
_exptl_crystal_size_max 0.14
_exptl_crystal_size_mid 0.02
_exptl_crystal_size_min 0.02
_refine_diff_density_max 0.483
_refine_diff_density_min -0.474
_refine_ls_abs_structure_details nd
_refine_ls_extinction_method none
_refine_ls_goodness_of_fit_ref 1.291
_refine_ls_hydrogen_treatment mixed
_refine_ls_matrix_type full
_refine_ls_number_parameters 270
_refine_ls_number_reflns 2182
_refine_ls_number_restraints 2
_refine_ls_restrained_S_all 1.291
_refine_ls_R_factor_all 0.1438
_refine_ls_R_factor_gt 0.0783
_refine_ls_shift/su_max 0.000
_refine_ls_shift/su_mean 0.000
_refine_ls_structure_factor_coef Fsqd
_refine_ls_weighting_details 'calc w=1/[\s^2^(Fo^2^)+(0.1000P)^2^] where P=(Fo^2^+2Fc^2^)/3'
_refine_ls_weighting_scheme calc
_refine_ls_wR_factor_gt 0.1740
_refine_ls_wR_factor_ref 0.2060
_reflns_number_gt 1538
_reflns_number_total 2182
_reflns_threshold_expression I>2\s(I)
_cod_data_source_file hb6366.cif
_cod_data_source_block I
_cod_original_sg_symbol_Hall 'P 2ac 2ab '
_cod_original_sg_symbol_H-M 'P 21 21 21 '
_cod_database_code 2231513
_cod_database_fobs_code 2231513

loop_
_symmetry_equiv_pos_as_xyz
'x, y, z'
'-x+1/2, -y, z+1/2'
'x+1/2, -y+1/2, -z'
'-x, y+1/2, -z+1/2'

loop_
_atom_site_type_symbol
_atom_site_label
_atom_site_fract_x
_atom_site_fract_y
_atom_site_fract_z
_atom_site_U_iso_or_equiv
_atom_site_adp_type
_atom_site_calc_flag
_atom_site_refinement_flags
_atom_site_occupancy
_atom_site_symmetry_multiplicity
S S1 0.1474(5) 0.17021(13) 0.05038(10) 0.0243(6) Uani d . 1 1
S S2 0.3692(5) 0.07316(15) 0.14153(11) 0.0324(7) Uani d . 1 1
S S3 0.2827(4) 0.01335(13) -0.18450(11) 0.0222(6) Uani d . 1 1
O O1 -0.1857(12) 0.1270(3) -0.0645(3) 0.0230(15) Uani d D 1 1
H H1O -0.23(2) 0.097(4) -0.039(3) 0.034 Uiso d D 1 1
O O2 0.1680(13) -0.0208(3) -0.2346(3) 0.0246(15) Uani d . 1 1
O O3 0.5507(12) 0.0390(4) -0.1872(3) 0.0302(17) Uani d . 1 1
N N1 0.5551(15) 0.0748(5) 0.0380(4) 0.027(2) Uani d . 1 1
N N2 0.7075(16) 0.0234(4) 0.0689(4) 0.030(2) Uani d . 1 1
N N3 0.0990(15) 0.0809(4) -0.1688(3) 0.0205(18) Uani d D 1 1
H H3N -0.074(3) 0.078(5) -0.173(4) 0.025 Uiso d D 1 1
C C1 0.3774(19) 0.1027(5) 0.0713(4) 0.023(2) Uani d . 1 1
C C2 0.632(2) 0.0174(5) 0.1215(4) 0.029(2) Uani d . 1 1
C C3 0.757(2) -0.0339(6) 0.1642(5) 0.036(3) Uani d . 1 1
H H3A 0.6187 -0.0634 0.1825 0.054 Uiso calc R 1 1
H H3B 0.8512 -0.0063 0.1943 0.054 Uiso calc R 1 1
H H3C 0.8827 -0.0655 0.1438 0.054 Uiso calc R 1 1
C C4 0.215(2) 0.1833(5) -0.0267(4) 0.024(2) Uani d . 1 1
H H4A 0.1495 0.2316 -0.0384 0.028 Uiso calc R 1 1
H H4B 0.4099 0.1829 -0.0326 0.028 Uiso calc R 1 1
C C5 0.0909(18) 0.1267(5) -0.0661(4) 0.019(2) Uani d . 1 1
H H5 0.1553 0.0778 -0.0539 0.023 Uiso calc R 1 1
C C6 0.1811(18) 0.1406(5) -0.1295(4) 0.020(2) Uani d . 1 1
H H6 0.3791 0.1436 -0.1299 0.024 Uiso calc R 1 1
C C7 0.264(2) -0.0480(5) -0.1259(4) 0.025(2) Uani d . 1 1
C C8 0.058(2) -0.0988(6) -0.1256(5) 0.032(3) Uani d . 1 1
H H8 -0.0527 -0.1045 -0.1587 0.039 Uiso calc R 1 1
C C9 0.020(2) -0.1406(6) -0.0763(5) 0.038(3) Uani d . 1 1
H H9 -0.1215 -0.1746 -0.0750 0.046 Uiso calc R 1 1
C C10 0.189(3) -0.1329(6) -0.0285(5) 0.043(3) Uani d . 1 1
C C11 0.395(3) -0.0845(6) -0.0296(5) 0.044(3) Uani d . 1 1
H H11 0.5110 -0.0797 0.0029 0.052 Uiso calc R 1 1
C C12 0.431(2) -0.0421(6) -0.0799(5) 0.033(3) Uani d . 1 1
H H12 0.5749 -0.0090 -0.0816 0.040 Uiso calc R 1 1
C C13 0.135(4) -0.1739(7) 0.0276(6) 0.073(5) Uani d . 1 1
H H13A 0.2824 -0.1666 0.0546 0.110 Uiso calc R 1 1
H H13B 0.1159 -0.2255 0.0190 0.110 Uiso calc R 1 1
H H13C -0.0296 -0.1559 0.0452 0.110 Uiso calc R 1 1
C C14 0.071(2) 0.2108(5) -0.1548(5) 0.025(2) Uani d . 1 1
H H14A -0.1230 0.2056 -0.1598 0.031 Uiso calc R 1 1
H H14B 0.1017 0.2504 -0.1265 0.031 Uiso calc R 1 1
C C15 0.190(2) 0.2317(5) -0.2115(4) 0.022(2) Uani d . 1 1
C C16 0.399(2) 0.2813(6) -0.2132(5) 0.034(3) Uani d . 1 1
H H16 0.4615 0.3017 -0.1777 0.041 Uiso calc R 1 1
C C17 0.519(2) 0.3018(6) -0.2654(5) 0.038(3) Uani d . 1 1
H H17 0.6593 0.3359 -0.2655 0.046 Uiso calc R 1 1
C C18 0.433(2) 0.2729(7) -0.3151(6) 0.045(3) Uani d . 1 1
H H18 0.5146 0.2859 -0.3509 0.054 Uiso calc R 1 1
C C19 0.227(3) 0.2243(6) -0.3145(5) 0.047(3) Uani d . 1 1
H H19 0.1661 0.2042 -0.3501 0.056 Uiso calc R 1 1
C C20 0.108(3) 0.2043(6) -0.2634(5) 0.039(3) Uani d . 1 1
H H20 -0.0348 0.1707 -0.2642 0.046 Uiso calc R 1 1

loop_
_atom_site_aniso_label
_atom_site_aniso_U_11
_atom_site_aniso_U_22
_atom_site_aniso_U_33
_atom_site_aniso_U_12
_atom_site_aniso_U_13
_atom_site_aniso_U_23
S1 0.0275(13) 0.0300(13) 0.0153(13) 0.0022(11) -0.0008(10) -0.0003(10)
S2 0.0342(15) 0.0430(16) 0.0201(14) 0.0050(13) 0.0017(11) 0.0089(11)
S3 0.0178(12) 0.0274(14) 0.0213(13) -0.0001(10) 0.0010(9) -0.0063(10)
O1 0.019(3) 0.029(4) 0.021(4) -0.005(3) 0.002(3) 0.006(3)
O2 0.027(4) 0.032(4) 0.015(3) -0.010(3) 0.000(3) -0.008(3)
O3 0.017(3) 0.045(4) 0.029(4) 0.002(3) 0.001(3) -0.006(3)
N1 0.014(4) 0.044(5) 0.022(5) -0.007(4) 0.004(3) 0.004(4)
N2 0.027(5) 0.035(5) 0.028(5) 0.009(4) -0.004(4) 0.004(4)
N3 0.017(4) 0.026(4) 0.018(4) -0.007(3) -0.003(3) -0.005(3)
C1 0.018(5) 0.027(5) 0.024(6) -0.013(4) 0.002(4) -0.003(4)
C2 0.033(6) 0.031(6) 0.024(6) 0.001(5) -0.008(5) 0.003(5)
C3 0.032(6) 0.041(6) 0.035(7) 0.009(5) -0.002(5) 0.007(5)
C4 0.036(6) 0.026(5) 0.009(5) 0.000(5) 0.001(4) -0.003(4)
C5 0.022(5) 0.018(5) 0.018(5) 0.008(4) 0.008(4) 0.004(4)
C6 0.018(5) 0.021(5) 0.022(5) 0.002(4) 0.002(4) -0.012(4)
C7 0.028(5) 0.020(5) 0.026(6) 0.009(4) 0.002(4) -0.001(4)
C8 0.029(6) 0.043(7) 0.026(6) 0.006(5) -0.002(5) 0.002(5)
C9 0.051(7) 0.030(6) 0.034(8) 0.006(5) -0.003(5) 0.003(5)
C10 0.069(9) 0.039(6) 0.021(7) 0.024(7) -0.011(6) -0.004(5)
C11 0.054(8) 0.042(7) 0.035(7) 0.015(6) -0.021(6) -0.001(5)
C12 0.038(6) 0.032(6) 0.029(7) -0.001(5) -0.012(5) -0.003(5)
C13 0.123(14) 0.057(9) 0.040(9) 0.016(10) 0.001(9) 0.005(7)
C14 0.030(6) 0.019(5) 0.027(6) -0.002(4) 0.004(4) -0.002(4)
C15 0.030(6) 0.025(5) 0.011(5) 0.008(4) -0.001(4) -0.004(4)
C16 0.033(6) 0.042(7) 0.027(6) -0.010(5) -0.003(5) 0.006(5)
C17 0.040(7) 0.036(7) 0.038(8) -0.011(5) -0.003(5) 0.009(6)
C18 0.048(7) 0.050(8) 0.036(8) 0.003(6) 0.012(6) 0.012(6)
C19 0.089(10) 0.041(7) 0.010(6) 0.002(7) 0.007(6) 0.001(5)
C20 0.048(7) 0.039(6) 0.030(7) -0.009(5) 0.001(6) 0.009(5)

loop_
_atom_type_symbol
_atom_type_description
_atom_type_scat_dispersion_real
_atom_type_scat_dispersion_imag
_atom_type_scat_source
C C 0.0033 0.0016 'International Tables Vol C Tables 4.2.6.8 and 6.1.1.4'
H H 0.0000 0.0000 'International Tables Vol C Tables 4.2.6.8 and 6.1.1.4'
N N 0.0061 0.0033 'International Tables Vol C Tables 4.2.6.8 and 6.1.1.4'
O O 0.0106 0.0060 'International Tables Vol C Tables 4.2.6.8 and 6.1.1.4'
S S 0.1246 0.1234 'International Tables Vol C Tables 4.2.6.8 and 6.1.1.4'

loop_
_geom_angle_atom_site_label_1
_geom_angle_atom_site_label_2
_geom_angle_atom_site_label_3
_geom_angle
C1 S1 C4 103.5(5)
C1 S2 C2 85.4(5)
O3 S3 O2 119.4(4)
O3 S3 N3 107.4(4)
O2 S3 N3 107.0(4)
O3 S3 C7 107.3(5)
O2 S3 C7 107.9(4)
N3 S3 C7 107.4(4)
C5 O1 H1O 105(8)
C1 N1 N2 110.5(8)
C2 N2 N1 111.9(8)
C6 N3 S3 123.9(6)
C6 N3 H3N 112(6)
S3 N3 H3N 121(6)
N1 C1 S2 116.9(8)
N1 C1 S1 125.3(8)
S2 C1 S1 117.8(6)
N2 C2 C3 123.4(10)
N2 C2 S2 115.3(7)
C3 C2 S2 121.3(8)
C2 C3 H3A 109.5
C2 C3 H3B 109.5
H3A C3 H3B 109.5
C2 C3 H3C 109.5
H3A C3 H3C 109.5
H3B C3 H3C 109.5
C5 C4 S1 114.2(7)
C5 C4 H4A 108.7
S1 C4 H4A 108.7
C5 C4 H4B 108.7
S1 C4 H4B 108.7
H4A C4 H4B 107.6
O1 C5 C4 113.2(8)
O1 C5 C6 108.6(8)
C4 C5 C6 109.0(7)
O1 C5 H5 108.7
C4 C5 H5 108.7
C6 C5 H5 108.7
N3 C6 C14 107.5(8)
N3 C6 C5 111.4(8)
C14 C6 C5 113.1(7)
N3 C6 H6 108.2
C14 C6 H6 108.2
C5 C6 H6 108.2
C12 C7 C8 120.7(10)
C12 C7 S3 120.7(8)
C8 C7 S3 118.4(8)
C9 C8 C7 118.9(11)
C9 C8 H8 120.6
C7 C8 H8 120.6
C8 C9 C10 120.0(12)
C8 C9 H9 120.0
C10 C9 H9 120.0
C11 C10 C9 120.9(11)
C11 C10 C13 118.5(12)
C9 C10 C13 120.4(14)
C10 C11 C12 118.3(10)
C10 C11 H11 120.8
C12 C11 H11 120.8
C7 C12 C11 121.0(10)
C7 C12 H12 119.5
C11 C12 H12 119.5
C10 C13 H13A 109.5
C10 C13 H13B 109.5
H13A C13 H13B 109.5
C10 C13 H13C 109.5
H13A C13 H13C 109.5
H13B C13 H13C 109.5
C15 C14 C6 114.1(8)
C15 C14 H14A 108.7
C6 C14 H14A 108.7
C15 C14 H14B 108.7
C6 C14 H14B 108.7
H14A C14 H14B 107.6
C20 C15 C16 116.7(9)
C20 C15 C14 123.3(9)
C16 C15 C14 120.0(9)
C17 C16 C15 121.9(10)
C17 C16 H16 119.1
C15 C16 H16 119.1
C18 C17 C16 119.3(11)
C18 C17 H17 120.4
C16 C17 H17 120.4
C17 C18 C19 119.8(12)
C17 C18 H18 120.1
C19 C18 H18 120.1
C20 C19 C18 121.2(12)
C20 C19 H19 119.4
C18 C19 H19 119.4
C15 C20 C19 121.1(11)
C15 C20 H20 119.4
C19 C20 H20 119.4

loop_
_geom_bond_atom_site_label_1
_geom_bond_atom_site_label_2
_geom_bond_distance
S1 C1 1.770(10)
S1 C4 1.818(9)
S2 C1 1.704(10)
S2 C2 1.742(11)
S3 O3 1.433(7)
S3 O2 1.435(6)
S3 N3 1.596(8)
S3 C7 1.763(10)
O1 C5 1.395(11)
O1 H1O 0.838(11)
N1 C1 1.285(12)
N1 N2 1.414(11)
N2 C2 1.271(13)
N3 C6 1.485(11)
N3 H3N 0.878(11)
C2 C3 1.504(14)
C3 H3A 0.9800
C3 H3B 0.9800
C3 H3C 0.9800
C4 C5 1.520(13)
C4 H4A 0.9900
C4 H4B 0.9900
C5 C6 1.546(13)
C5 H5 1.0000
C6 C14 1.526(13)
C6 H6 1.0000
C7 C12 1.357(15)
C7 C8 1.397(14)
C8 C9 1.384(16)
C8 H8 0.9500
C9 C10 1.397(16)
C9 H9 0.9500
C10 C11 1.374(18)
C10 C13 1.518(18)
C11 C12 1.407(16)
C11 H11 0.9500
C12 H12 0.9500
C13 H13A 0.9800
C13 H13B 0.9800
C13 H13C 0.9800
C14 C15 1.484(14)
C14 H14A 0.9900
C14 H14B 0.9900
C15 C20 1.361(15)
C15 C16 1.398(14)
C16 C17 1.395(16)
C16 H16 0.9500
C17 C18 1.332(17)
C17 H17 0.9500
C18 C19 1.374(17)
C18 H18 0.9500
C19 C20 1.369(16)
C19 H19 0.9500
C20 H20 0.9500

loop_
_geom_hbond_atom_site_label_D
_geom_hbond_atom_site_label_H
_geom_hbond_atom_site_label_A
_geom_hbond_site_symmetry_A
_geom_hbond_distance_DH
_geom_hbond_distance_HA
_geom_hbond_distance_DA
_geom_hbond_angle_DHA
O1 H1O N1 1_455 0.84(7) 2.11(8) 2.860(11) 148(8)
N3 H3N O3 1_455 0.879(18) 2.05(4) 2.902(10) 163(9)

loop_
_geom_torsion_atom_site_label_1
_geom_torsion_atom_site_label_2
_geom_torsion_atom_site_label_3
_geom_torsion_atom_site_label_4
_geom_torsion
C1 N1 N2 C2 -0.1(12)
O3 S3 N3 C6 -35.0(9)
O2 S3 N3 C6 -164.3(7)
C7 S3 N3 C6 80.1(8)
N2 N1 C1 S2 0.5(10)
N2 N1 C1 S1 179.0(6)
C2 S2 C1 N1 -0.6(8)
C2 S2 C1 S1 -179.2(6)
C4 S1 C1 N1 3.4(9)
C4 S1 C1 S2 -178.2(5)
N1 N2 C2 C3 179.3(9)
N1 N2 C2 S2 -0.3(11)
C1 S2 C2 N2 0.5(8)
C1 S2 C2 C3 -179.1(9)
C1 S1 C4 C5 80.3(8)
S1 C4 C5 O1 63.4(9)
S1 C4 C5 C6 -175.7(6)
S3 N3 C6 C14 141.8(7)
S3 N3 C6 C5 -93.7(9)
O1 C5 C6 N3 -64.8(9)
C4 C5 C6 N3 171.5(7)
O1 C5 C6 C14 56.5(10)
C4 C5 C6 C14 -67.3(10)
O3 S3 C7 C12 27.3(10)
O2 S3 C7 C12 157.1(8)
N3 S3 C7 C12 -87.9(9)
O3 S3 C7 C8 -158.1(8)
O2 S3 C7 C8 -28.3(9)
N3 S3 C7 C8 86.7(8)
C12 C7 C8 C9 3.3(15)
S3 C7 C8 C9 -171.4(8)
C7 C8 C9 C10 -1.5(16)
C8 C9 C10 C11 -0.5(18)
C8 C9 C10 C13 174.9(11)
C9 C10 C11 C12 0.7(17)
C13 C10 C11 C12 -174.8(11)
C8 C7 C12 C11 -3.1(16)
S3 C7 C12 C11 171.4(8)
C10 C11 C12 C7 1.1(17)
N3 C6 C14 C15 -66.3(10)
C5 C6 C14 C15 170.2(8)
C6 C14 C15 C20 82.7(12)
C6 C14 C15 C16 -96.6(11)
C20 C15 C16 C17 -0.1(16)
C14 C15 C16 C17 179.2(10)
C15 C16 C17 C18 -0.6(17)
C16 C17 C18 C19 0.9(18)
C17 C18 C19 C20 -0.5(19)
C16 C15 C20 C19 0.5(16)
C14 C15 C20 C19 -178.8(11)
C18 C19 C20 C15 -0.2(19)

loop_
_cod_related_entry_id
_cod_related_entry_database
_cod_related_entry_code
1 ChemSpider 30656937
